data_7711346
loop_
_publ_author_name
'Narro, Ana L.'
'Arman, Hadi D.'
'Tonzetich, Zachary J.'

_publ_section_title
;
 Insertion chemistry of iron(ii) boryl complexes
;
_journal_name_full 'Dalton Transactions'
_journal_paper_doi 10.1039/D2DT02879D
_journal_year 2022
_chemical_formula_moiety 'C40 H60 B Fe N O2 P2'
_chemical_formula_sum 'C40 H60 B Fe N O2 P2'
_chemical_formula_weight 715.49
_space_group_crystal_system monoclinic
_space_group_IT_number 14
_space_group_name_Hall '-P 2yn'
_space_group_name_H-M_alt 'P 1 21/n 1'
_atom_sites_solution_hydrogens geom
_audit_creation_date 2019-10-31
_audit_creation_method
;
Olex2 1.3-ac4
(compiled 2019.10.09 svn.r3662 for Rigaku Oxford Diffraction, GUI svn.r5959)
;
_audit_update_record
;
2022-09-02 deposited with the CCDC.	2022-09-22 downloaded from the CCDC.
;
_cell_angle_alpha 90
_cell_angle_beta 102.8330(10)
_cell_angle_gamma 90
_cell_formula_units_Z 4
_cell_length_a 10.77930(10)
_cell_length_b 19.2148(2)
_cell_length_c 18.68470(10)
_cell_measurement_reflns_used 25949
_cell_measurement_temperature 100.02(18)
_cell_measurement_theta_max 76.2560
_cell_measurement_theta_min 2.3220
_cell_volume 3773.35(6)
_computing_cell_refinement 'CrysAlisPro 1.171.40.63a (Rigaku OD, 2019)'
_computing_data_collection 'CrysAlisPro 1.171.40.63a (Rigaku OD, 2019)'
_computing_data_reduction 'CrysAlisPro 1.171.40.63a (Rigaku OD, 2019)'
_computing_molecular_graphics 'Olex2 1.3-ac4 (Dolomanov et al., 2009)'
_computing_publication_material 'Olex2 1.3-ac4 (Dolomanov et al., 2009)'
_computing_structure_refinement 'ShelXL 2018/3 (Sheldrick, 2015)'
_diffrn_ambient_environment N~2~
_diffrn_ambient_temperature 100.02(18)
_diffrn_detector 'Hybrid Pixel Array Detector'
_diffrn_detector_area_resol_mean 10.0000
_diffrn_detector_type HyPix
_diffrn_measured_fraction_theta_full 0.999
_diffrn_measured_fraction_theta_max 0.965
_diffrn_measurement_details
;
List of Runs (angles in degrees, time in seconds):

  # Type    Start    End  Width  t~exp~   \w     \q     \k     \f   Frames
#--------------------------------------------------------------------------
  1  \w    -74.00  26.00   0.50    0.75    --  -46.87  84.00-144.00  200
  2  \w    -21.00  74.00   0.50    0.75    --   46.87 -84.00  95.00  190
  3  \w   -109.00 -15.00   0.50    2.02    --  -88.50  84.00-144.00  188
  4  \w     34.00 121.00   0.50    2.02    --  106.69 -84.00  95.00  174
  5  \w    101.00 178.00   0.50    2.02    --  106.69  84.00-144.00  154
  6  \w   -120.00 -83.00   0.50    0.75    --  -46.87 -57.00 -60.00   74
  7  \w   -120.00 -87.00   0.50    0.75    --  -46.87-125.00 -90.00   66
  8  \w   -120.00 -83.00   0.50    0.75    --  -46.87 -57.00 120.00   74
  9  \w   -120.00 -87.00   0.50    0.75    --  -46.87-125.00 -30.00   66
 10  \w   -120.00 -87.00   0.50    0.75    --  -46.87-125.00-180.00   66
 11  \w     83.00 120.00   0.50    0.75    --   46.87  57.00-150.00   74
 12  \w    -47.00 -16.00   0.50    2.02    --  -88.50  45.00-150.00   62
 13  \w    -38.00 -12.00   0.50    2.02    --  -88.50  15.00  30.00   52
 14  \w    -64.00 -15.00   0.50    2.02    --  -88.50  61.00-150.00   98
 15  \w    -47.00 -16.00   0.50    2.02    --  -88.50  45.00-180.00   62
 16  \w   -160.00-101.00   0.50    2.02    --  -88.50 -77.00-180.00  118
 17  \w    -38.00 -12.00   0.50    2.02    --  -88.50  15.00  60.00   52
 18  \w    -47.00 -16.00   0.50    2.02    --  -88.50  45.00  60.00   62
 19  \w   -160.00 -79.00   0.50    2.02    --  -88.50 -84.00  95.00  162
 20  \w    101.00 178.00   0.50    2.02    --  106.69  77.00 -30.00  154
 21  \w    101.00 178.00   0.50    2.02    --  106.69  77.00  90.00  154
 22  \w     34.00 100.00   0.50    2.02    --  106.69 -77.00   0.00  132
 23  \w     34.00  76.00   0.50    2.02    --  106.69 -61.00 120.00   84
 24  \w     34.00 111.00   0.50    2.02    --  106.69-125.00  90.00  154
 25  \w     34.00  76.00   0.50    2.02    --  106.69 -61.00-120.00   84
 26  \w     91.00 178.00   0.50    2.02    --  106.69  30.00 120.00  174
 27  \w     34.00  76.00   0.50    2.02    --  106.69 -61.00-180.00   84
 28  \w     34.00  76.00   0.50    2.02    --  106.69 -61.00 150.00   84
 29  \w   -121.00 -94.00   0.50    0.75    --  -46.87 -37.00-180.00   54
 30  \w   -121.00 -32.00   0.50    0.75    --  -46.87 -37.00 -30.00  178
;
_diffrn_measurement_device 'four-circle diffractometer'
_diffrn_measurement_device_type 'XtaLAB Synergy, Dualflex, HyPix'
_diffrn_measurement_method '\w scans'
_diffrn_orient_matrix_type 'CrysAlisPro convention (1999,Acta A55,543-557)'
_diffrn_orient_matrix_UB_11 -0.0281824000
_diffrn_orient_matrix_UB_12 -0.0641766000
_diffrn_orient_matrix_UB_13 0.0432682000
_diffrn_orient_matrix_UB_21 -0.1333328000
_diffrn_orient_matrix_UB_22 0.0290844000
_diffrn_orient_matrix_UB_23 -0.0003533000
_diffrn_orient_matrix_UB_31 -0.0540540000
_diffrn_orient_matrix_UB_32 -0.0382424000
_diffrn_orient_matrix_UB_33 -0.0726465000
_diffrn_radiation_monochromator mirror
_diffrn_radiation_probe x-ray
_diffrn_radiation_type 'Cu K\a'
_diffrn_radiation_wavelength 1.54184
_diffrn_reflns_av_R_equivalents 0.0329
_diffrn_reflns_av_unetI/netI 0.0223
_diffrn_reflns_Laue_measured_fraction_full 0.999
_diffrn_reflns_Laue_measured_fraction_max 0.965
_diffrn_reflns_limit_h_max 13
_diffrn_reflns_limit_h_min -13
_diffrn_reflns_limit_k_max 24
_diffrn_reflns_limit_k_min -23
_diffrn_reflns_limit_l_max 19
_diffrn_reflns_limit_l_min -23
_diffrn_reflns_number 43766
_diffrn_reflns_point_group_measured_fraction_full 0.999
_diffrn_reflns_point_group_measured_fraction_max 0.965
_diffrn_reflns_theta_full 67.684
_diffrn_reflns_theta_max 76.488
_diffrn_reflns_theta_min 3.343
_diffrn_source 'micro-focus sealed X-ray tube'
_diffrn_source_type 'PhotonJet (Cu) X-ray Source'
_exptl_absorpt_coefficient_mu 4.263
_exptl_absorpt_correction_T_max 0.65024
_exptl_absorpt_correction_T_min 0.62475
_exptl_absorpt_correction_type sphere
_exptl_absorpt_process_details
;
CrysAlisPro 1.171.40.63a (Rigaku Oxford Diffraction, 2019)
Spherical absorption correction
 using equivalent radius and absorption coefficient.
Empirical absorption correction using spherical harmonics,
 implemented in SCALE3 ABSPACK scaling algorithm.
;
_exptl_crystal_colour 'clear light green'
_exptl_crystal_colour_lustre clear
_exptl_crystal_colour_modifier light
_exptl_crystal_colour_primary green
_exptl_crystal_density_diffrn 1.259
_exptl_crystal_description plate
_exptl_crystal_F_000 1536
_exptl_crystal_size_max 0.126
_exptl_crystal_size_mid 0.072
_exptl_crystal_size_min 0.055
_exptl_crystal_size_rad 0.0385
_refine_diff_density_max 0.520
_refine_diff_density_min -0.554
_refine_diff_density_rms 0.051
_refine_ls_extinction_method none
_refine_ls_goodness_of_fit_ref 1.036
_refine_ls_hydrogen_treatment constr
_refine_ls_matrix_type full
_refine_ls_number_parameters 453
_refine_ls_number_reflns 7662
_refine_ls_number_restraints 0
_refine_ls_restrained_S_all 1.036
_refine_ls_R_factor_all 0.0393
_refine_ls_R_factor_gt 0.0370
_refine_ls_shift/su_max 0.001
_refine_ls_shift/su_mean 0.000
_refine_ls_structure_factor_coef Fsqd
_refine_ls_weighting_details 'w=1/[\s^2^(Fo^2^)+(0.0402P)^2^+3.1653P] where P=(Fo^2^+2Fc^2^)/3'
_refine_ls_weighting_scheme calc
_refine_ls_wR_factor_gt 0.0900
_refine_ls_wR_factor_ref 0.0914
_reflns_Friedel_coverage 0.000
_reflns_number_gt 7239
_reflns_number_total 7662
_reflns_threshold_expression 'I > 2\s(I)'
_cod_data_source_file d2dt02879d2.cif
_cod_data_source_block hpd021
_cod_database_code 7711346
_shelx_shelxl_version_number 2018/3
_chemical_oxdiff_formula Fe1B1P2N2O2C20H20
_chemical_oxdiff_usercomment 'Ana Alkyne 2'
_shelx_space_group_comment
;
The symmetry employed for this shelxl refinement is uniquely defined
by the following loop, which should always be used as a source of
symmetry information in preference to the above space-group names.
They are only intended as comments.
;
_shelx_estimated_absorpt_t_max 0.799
_shelx_estimated_absorpt_t_min 0.616
_reflns_odcompleteness_completeness 100.00
_reflns_odcompleteness_iscentric 1
_reflns_odcompleteness_theta 66.97
_olex2_refinement_description
;
1. Fixed Uiso
 At 1.2 times of:
  All C(H) groups, All C(H,H) groups, All C(H,H,H,H) groups
 At 1.5 times of:
  All C(H,H,H) groups
2. Others
 Fixed Sof: H13C(0.6) H13D(0.6) H13A(0.4) H13B(0.4) H16A(0.6) H16B(0.6)
 H16C(0.4) H16D(0.4) H12(0.6) H12A(0.4) C17B(0.6) H17A(0.6) H17B(0.6) C17A(0.4)
 H17C(0.4) H17D(0.4) C15B(0.6) H15A(0.6) H15B(0.6) C15A(0.4) H15C(0.4)
 H15D(0.4) C14B(0.6) H14A(0.6) H14B(0.6) C14A(0.4) H14C(0.4) H14D(0.4)
3.a Ternary CH refined with riding coordinates:
 C19(H19), C6(H6), C25(H25), C12(H12), C12(H12A)
3.b Secondary CH2 refined with riding coordinates:
 C7(H7A,H7B), C18(H18A,H18B), C24(H24A,H24B), C8(H8A,H8B), C11(H11A,H11B),
 C26(H26A,H26B), C5(H5A,H5B), C20(H20A,H20B), C27(H27A,H27B), C23(H23A,H23B),
 C29(H29A,H29B), C28(H28A,H28B), C30(H30A,H30B), C13(H13C,H13D), C13(H13A,H13B),
  C9(H9A,H9B), C22(H22A,H22B), C10(H10A,H10B), C21(H21A,H21B), C16(H16A,H16B),
 C16(H16C,H16D), C17B(H17A,H17B), C17A(H17C,H17D), C15B(H15A,H15B), C15A(H15C,
 H15D), C14B(H14A,H14B), C14A(H14C,H14D)
3.c Aromatic/amide H refined with riding coordinates:
 C3(H3), C2(H2), C35(H35), C32(H32), C34(H34), C33(H33)
3.d Idealised Me refined as rotating group:
 C40(H40A,H40B,H40C), C37(H37A,H37B,H37C)
;
_olex2_exptl_crystal_mounting_method 'nylon loop'
_olex2_submission_special_instructions 'No special instructions were received'
_oxdiff_exptl_absorpt_empirical_details
;
Empirical correction (ABSPACK) includes:
- Absorption correction using spherical harmonics
- Frame scaling
;
_oxdiff_exptl_absorpt_empirical_full_max 1.356
_oxdiff_exptl_absorpt_empirical_full_min 0.752

loop_
_space_group_symop_operation_xyz
'x, y, z'
'-x+1/2, y+1/2, -z+1/2'
'-x, -y, -z'
'x-1/2, -y-1/2, z-1/2'

loop_
_atom_site_label
_atom_site_type_symbol
_atom_site_fract_x
_atom_site_fract_y
_atom_site_fract_z
_atom_site_U_iso_or_equiv
_atom_site_adp_type
_atom_site_occupancy
_atom_site_site_symmetry_order
_atom_site_calc_flag
_atom_site_refinement_flags_posn
_atom_site_refinement_flags_adp
_atom_site_refinement_flags_occupancy
_atom_site_disorder_assembly
_atom_site_disorder_group
Fe1 Fe 0.64905(2) 0.35791(2) 0.29371(2) 0.01709(8) Uani 1 1 d . . . . .
P2 P 0.72247(4) 0.28781(2) 0.39307(2) 0.01855(10) Uani 1 1 d . . . . .
P1 P 0.65289(4) 0.41449(2) 0.18794(2) 0.02099(10) Uani 1 1 d . . . . .
O1 O 0.43758(11) 0.32016(6) 0.26297(7) 0.0220(3) Uani 1 1 d . . . . .
O2 O 0.24969(12) 0.34054(7) 0.29828(7) 0.0265(3) Uani 1 1 d . . . . .
N1 N 0.71268(14) 0.28190(8) 0.24307(8) 0.0206(3) Uani 1 1 d . . . . .
C19 C 0.88279(17) 0.30917(9) 0.44896(10) 0.0218(4) Uani 1 1 d . . . . .
H19 H 0.906099 0.271942 0.486975 0.026 Uiso 1 1 calc R U . . .
C39 C 0.56836(17) 0.43205(9) 0.34131(9) 0.0201(3) Uani 1 1 d . . . . .
C38 C 0.44094(17) 0.42826(10) 0.34081(10) 0.0233(4) Uani 1 1 d . . . . .
C1 C 0.72264(18) 0.28195(10) 0.17039(10) 0.0252(4) Uani 1 1 d . . . . .
C4 C 0.75923(17) 0.21880(9) 0.27272(10) 0.0217(4) Uani 1 1 d . . . . .
C31 C 0.35617(17) 0.26495(10) 0.24082(10) 0.0245(4) Uani 1 1 d . . . . .
C36 C 0.24297(18) 0.27753(10) 0.26229(10) 0.0262(4) Uani 1 1 d . . . . .
C40 C 0.64344(19) 0.49301(10) 0.37998(11) 0.0265(4) Uani 1 1 d . . . . .
H40A H 0.652669 0.488170 0.433113 0.040 Uiso 1 1 calc R U . . .
H40B H 0.598454 0.536427 0.363373 0.040 Uiso 1 1 calc R U . . .
H40C H 0.727815 0.493934 0.368485 0.040 Uiso 1 1 calc R U . . .
C3 C 0.79926(19) 0.18016(10) 0.22024(11) 0.0276(4) Uani 1 1 d . . . . .
H3 H 0.835331 0.134852 0.226432 0.033 Uiso 1 1 calc R U . . .
C7 C 0.39934(18) 0.44010(10) 0.11917(11) 0.0271(4) Uani 1 1 d . . . . .
H7A H 0.399247 0.392336 0.099285 0.033 Uiso 1 1 calc R U . . .
H7B H 0.374494 0.437320 0.167010 0.033 Uiso 1 1 calc R U . . .
C6 C 0.53348(17) 0.47134(9) 0.13021(10) 0.0222(4) Uani 1 1 d . . . . .
H6 H 0.554785 0.474451 0.080879 0.027 Uiso 1 1 calc R U . . .
C25 C 0.63514(18) 0.26261(10) 0.46421(10) 0.0236(4) Uani 1 1 d . . . . .
H25 H 0.632884 0.304545 0.495598 0.028 Uiso 1 1 calc R U . . .
C18 C 0.75065(19) 0.20395(9) 0.35022(10) 0.0253(4) Uani 1 1 d . . . . .
H18A H 0.830748 0.182571 0.377637 0.030 Uiso 1 1 calc R U . . .
H18B H 0.679852 0.171304 0.350841 0.030 Uiso 1 1 calc R U . . .
C2 C 0.7767(2) 0.22055(11) 0.15504(11) 0.0308(4) Uani 1 1 d . . . . .
H2 H 0.795354 0.207614 0.109497 0.037 Uiso 1 1 calc R U . . .
C35 C 0.1432(2) 0.23045(12) 0.24782(12) 0.0335(5) Uani 1 1 d . . . . .
H35 H 0.065604 0.238780 0.262454 0.040 Uiso 1 1 calc R U . . .
C32 C 0.3774(2) 0.20605(11) 0.20369(11) 0.0313(4) Uani 1 1 d . . . . .
H32 H 0.455079 0.198192 0.188959 0.038 Uiso 1 1 calc R U . . .
C24 C 0.88435(19) 0.37843(11) 0.48951(12) 0.0326(4) Uani 1 1 d . . . . .
H24A H 0.821248 0.376826 0.520730 0.039 Uiso 1 1 calc R U . . .
H24B H 0.859575 0.416397 0.453339 0.039 Uiso 1 1 calc R U . . .
C37 C 0.3729(2) 0.47990(11) 0.38054(13) 0.0344(5) Uani 1 1 d . . . . .
H37A H 0.418819 0.483699 0.431906 0.052 Uiso 1 1 calc R U . . .
H37B H 0.285980 0.463694 0.378424 0.052 Uiso 1 1 calc R U . . .
H37C H 0.370164 0.525559 0.356869 0.052 Uiso 1 1 calc R U . . .
C8 C 0.3035(2) 0.48481(12) 0.06630(12) 0.0352(5) Uani 1 1 d . . . . .
H8A H 0.324551 0.484115 0.017351 0.042 Uiso 1 1 calc R U . . .
H8B H 0.217364 0.464798 0.061172 0.042 Uiso 1 1 calc R U . . .
C11 C 0.5321(2) 0.54548(10) 0.15993(11) 0.0303(4) Uani 1 1 d . . . . .
H11A H 0.509714 0.544184 0.208512 0.036 Uiso 1 1 calc R U . . .
H11B H 0.618001 0.566140 0.166400 0.036 Uiso 1 1 calc R U . . .
C26 C 0.49785(19) 0.24377(12) 0.42975(11) 0.0327(4) Uani 1 1 d . . . . .
H26A H 0.496401 0.203615 0.396365 0.039 Uiso 1 1 calc R U . . .
H26B H 0.456255 0.283531 0.400174 0.039 Uiso 1 1 calc R U . . .
C5 C 0.6692(2) 0.34336(11) 0.12449(10) 0.0316(4) Uani 1 1 d . . . . .
H5A H 0.585258 0.331645 0.092929 0.038 Uiso 1 1 calc R U . . .
H5B H 0.726984 0.357446 0.092636 0.038 Uiso 1 1 calc R U . . .
C20 C 0.98464(19) 0.30920(13) 0.40340(11) 0.0348(5) Uani 1 1 d . . . . .
H20A H 0.985279 0.263490 0.379033 0.042 Uiso 1 1 calc R U . . .
H20B H 0.964221 0.345339 0.364805 0.042 Uiso 1 1 calc R U . . .
C27 C 0.4232(2) 0.22537(12) 0.48788(13) 0.0369(5) Uani 1 1 d . . . . .
H27A H 0.415729 0.267240 0.517516 0.044 Uiso 1 1 calc R U . . .
H27B H 0.336233 0.210493 0.463286 0.044 Uiso 1 1 calc R U . . .
C23 C 1.0168(2) 0.39392(12) 0.53767(12) 0.0358(5) Uani 1 1 d . . . . .
H23A H 1.016165 0.440302 0.560651 0.043 Uiso 1 1 calc R U . . .
H23B H 1.037600 0.358870 0.577363 0.043 Uiso 1 1 calc R U . . .
C29 C 0.6233(2) 0.18676(11) 0.57334(11) 0.0318(4) Uani 1 1 d . . . . .
H29A H 0.664283 0.147457 0.603941 0.038 Uiso 1 1 calc R U . . .
H29B H 0.623881 0.227547 0.605778 0.038 Uiso 1 1 calc R U . . .
C28 C 0.4872(2) 0.16770(11) 0.53810(12) 0.0332(4) Uani 1 1 d . . . . .
H28A H 0.439462 0.159215 0.576798 0.040 Uiso 1 1 calc R U . . .
H28B H 0.486145 0.124245 0.509488 0.040 Uiso 1 1 calc R U . . .
C34 C 0.1633(2) 0.17039(12) 0.21070(13) 0.0393(5) Uani 1 1 d . . . . .
H34 H 0.097604 0.136538 0.199808 0.047 Uiso 1 1 calc R U . . .
C30 C 0.69926(19) 0.20382(11) 0.51547(12) 0.0324(4) Uani 1 1 d . . . . .
H30A H 0.705866 0.161664 0.486074 0.039 Uiso 1 1 calc R U . . .
H30B H 0.786449 0.218234 0.540141 0.039 Uiso 1 1 calc R U . . .
C33 C 0.2765(2) 0.15828(12) 0.18898(13) 0.0388(5) Uani 1 1 d . . . . .
H33 H 0.285946 0.116523 0.163487 0.047 Uiso 1 1 calc R U . . .
B1 B 0.37270(19) 0.36603(11) 0.30123(11) 0.0222(4) Uani 1 1 d . . . . .
C13 C 0.84176(19) 0.49226(13) 0.13280(12) 0.0389(5) Uani 1 1 d . . . . .
H13C H 0.771820 0.521369 0.104761 0.047 Uiso 0.6 1 calc R U P A 2
H13D H 0.858006 0.453943 0.100667 0.047 Uiso 0.6 1 calc R U P A 2
H13A H 0.803566 0.462284 0.090554 0.047 Uiso 0.4 1 calc R U P B 1
H13B H 0.802549 0.538897 0.123165 0.047 Uiso 0.4 1 calc R U P B 1
C9 C 0.3033(2) 0.55956(12) 0.09263(14) 0.0412(5) Uani 1 1 d . . . . .
H9A H 0.245672 0.587702 0.054910 0.049 Uiso 1 1 calc R U . . .
H9B H 0.270556 0.561036 0.138113 0.049 Uiso 1 1 calc R U . . .
C22 C 1.1176(2) 0.39245(13) 0.49256(12) 0.0387(5) Uani 1 1 d . . . . .
H22A H 1.202491 0.399502 0.525276 0.046 Uiso 1 1 calc R U . . .
H22B H 1.102323 0.431006 0.456523 0.046 Uiso 1 1 calc R U . . .
C10 C 0.4360(2) 0.59066(11) 0.10754(14) 0.0399(5) Uani 1 1 d . . . . .
H10A H 0.434113 0.637625 0.129059 0.048 Uiso 1 1 calc R U . . .
H10B H 0.463348 0.595676 0.060611 0.048 Uiso 1 1 calc R U . . .
C21 C 1.1161(2) 0.32358(14) 0.45222(13) 0.0422(6) Uani 1 1 d . . . . .
H21A H 1.139180 0.285444 0.488358 0.051 Uiso 1 1 calc R U . . .
H21B H 1.180153 0.324824 0.421628 0.051 Uiso 1 1 calc R U . . .
C16 C 1.0213(2) 0.4834(2) 0.27564(13) 0.0651(10) Uani 1 1 d . . . . .
H16A H 1.100190 0.455407 0.289028 0.078 Uiso 0.6 1 calc R U P C 1
H16B H 1.014765 0.511387 0.319138 0.078 Uiso 0.6 1 calc R U P C 1
H16C H 1.058907 0.519006 0.312401 0.078 Uiso 0.4 1 calc R U P D 2
H16D H 1.050616 0.437289 0.296336 0.078 Uiso 0.4 1 calc R U P D 2
C12 C 0.8046(2) 0.4625(2) 0.20137(14) 0.0666(10) Uani 1 1 d . . . . .
H12 H 0.784808 0.505717 0.226475 0.080 Uiso 0.6 1 calc R U P E 1
H12A H 0.857896 0.419665 0.203078 0.080 Uiso 0.4 1 calc R U P F 2
C17B C 0.9024(3) 0.43163(16) 0.25680(16) 0.0229(6) Uani 0.6 1 d . . P G 1
H17A H 0.928965 0.386683 0.239027 0.027 Uiso 0.6 1 calc R U P G 1
H17B H 0.869879 0.422657 0.301478 0.027 Uiso 0.6 1 calc R U P G 1
C17A C 0.8688(4) 0.4868(3) 0.2633(2) 0.0227(9) Uani 0.4 1 d . . P G 2
H17C H 0.843713 0.460672 0.303550 0.027 Uiso 0.4 1 calc R U P G 2
H17D H 0.843882 0.535946 0.267507 0.027 Uiso 0.4 1 calc R U P G 2
C15B C 1.0703(3) 0.4947(2) 0.20849(19) 0.0280(7) Uani 0.6 1 d . . P G 2
H15A H 1.081974 0.449792 0.184785 0.034 Uiso 0.6 1 calc R U P G 2
H15B H 1.152672 0.519665 0.220101 0.034 Uiso 0.6 1 calc R U P G 2
C15A C 1.0348(5) 0.5402(3) 0.2043(3) 0.0306(11) Uani 0.4 1 d . . P G 1
H15C H 0.983877 0.582888 0.205678 0.037 Uiso 0.4 1 calc R U P G 1
H15D H 1.124697 0.553614 0.207874 0.037 Uiso 0.4 1 calc R U P G 1
C14B C 0.9682(3) 0.5385(2) 0.1590(2) 0.0281(7) Uani 0.6 1 d . . P G 2
H14A H 0.999113 0.554587 0.115704 0.034 Uiso 0.6 1 calc R U P G 2
H14B H 0.948947 0.579950 0.186082 0.034 Uiso 0.6 1 calc R U P G 2
C14A C 0.9841(5) 0.4993(3) 0.1349(3) 0.0293(10) Uani 0.4 1 d . . P G 1
H14C H 1.025186 0.453079 0.137115 0.035 Uiso 0.4 1 calc R U P G 1
H14D H 0.998168 0.524649 0.091296 0.035 Uiso 0.4 1 calc R U P G 1

loop_
_atom_site_aniso_label
_atom_site_aniso_U_11
_atom_site_aniso_U_22
_atom_site_aniso_U_33
_atom_site_aniso_U_23
_atom_site_aniso_U_13
_atom_site_aniso_U_12
Fe1 0.01599(14) 0.01775(14) 0.01852(14) -0.00063(10) 0.00598(10) -0.00052(10)
P2 0.0196(2) 0.0179(2) 0.0200(2) 0.00167(16) 0.00823(16) 0.00022(16)
P1 0.0171(2) 0.0276(2) 0.0183(2) 0.00218(17) 0.00391(16) -0.00309(17)
O1 0.0188(6) 0.0223(6) 0.0259(6) 0.0004(5) 0.0069(5) -0.0022(5)
O2 0.0188(6) 0.0302(7) 0.0319(7) -0.0003(6) 0.0089(5) -0.0024(5)
N1 0.0193(7) 0.0217(7) 0.0219(7) -0.0020(6) 0.0067(6) -0.0003(6)
C19 0.0225(9) 0.0236(9) 0.0203(8) 0.0021(7) 0.0070(7) 0.0012(7)
C39 0.0218(8) 0.0200(8) 0.0186(8) 0.0019(7) 0.0051(7) 0.0010(7)
C38 0.0215(9) 0.0240(9) 0.0255(9) 0.0027(7) 0.0080(7) 0.0041(7)
C1 0.0223(9) 0.0338(10) 0.0196(8) -0.0037(7) 0.0049(7) 0.0035(8)
C4 0.0188(8) 0.0200(8) 0.0267(9) -0.0015(7) 0.0058(7) -0.0012(7)
C31 0.0225(9) 0.0262(9) 0.0247(9) 0.0023(7) 0.0052(7) -0.0053(7)
C36 0.0234(9) 0.0305(10) 0.0250(9) 0.0020(8) 0.0058(7) -0.0042(8)
C40 0.0266(9) 0.0244(9) 0.0288(9) -0.0049(8) 0.0069(8) 0.0010(7)
C3 0.0282(10) 0.0260(9) 0.0283(9) -0.0046(8) 0.0056(8) 0.0058(8)
C7 0.0230(9) 0.0284(10) 0.0279(9) 0.0021(8) 0.0011(7) -0.0019(7)
C6 0.0248(9) 0.0229(9) 0.0190(8) 0.0009(7) 0.0050(7) -0.0016(7)
C25 0.0276(9) 0.0210(9) 0.0258(9) 0.0026(7) 0.0138(7) 0.0002(7)
C18 0.0298(10) 0.0189(9) 0.0307(10) 0.0008(7) 0.0140(8) -0.0003(7)
C2 0.0325(10) 0.0375(11) 0.0223(9) -0.0069(8) 0.0057(8) 0.0101(9)
C35 0.0272(10) 0.0404(12) 0.0341(11) 0.0008(9) 0.0097(8) -0.0120(9)
C32 0.0324(10) 0.0300(10) 0.0332(10) -0.0029(8) 0.0106(8) -0.0049(8)
C24 0.0245(10) 0.0328(11) 0.0404(11) -0.0109(9) 0.0073(8) -0.0004(8)
C37 0.0277(10) 0.0318(11) 0.0476(12) -0.0053(9) 0.0168(9) 0.0042(8)
C8 0.0274(10) 0.0434(12) 0.0327(11) 0.0086(9) 0.0026(8) 0.0054(9)
C11 0.0370(11) 0.0250(10) 0.0328(10) -0.0044(8) 0.0159(9) -0.0061(8)
C26 0.0251(10) 0.0414(12) 0.0321(10) 0.0103(9) 0.0076(8) -0.0018(8)
C5 0.0340(11) 0.0406(11) 0.0206(9) 0.0015(8) 0.0072(8) 0.0137(9)
C20 0.0231(10) 0.0554(14) 0.0278(10) -0.0098(9) 0.0100(8) -0.0037(9)
C27 0.0256(10) 0.0454(13) 0.0424(12) 0.0129(10) 0.0134(9) -0.0002(9)
C23 0.0304(11) 0.0408(12) 0.0359(11) -0.0130(9) 0.0067(9) -0.0055(9)
C29 0.0327(11) 0.0352(11) 0.0285(10) 0.0102(8) 0.0092(8) -0.0011(9)
C28 0.0297(10) 0.0344(11) 0.0375(11) 0.0080(9) 0.0114(9) -0.0044(8)
C34 0.0385(12) 0.0394(12) 0.0407(12) -0.0035(10) 0.0103(10) -0.0195(10)
C30 0.0271(10) 0.0372(11) 0.0347(11) 0.0135(9) 0.0111(8) 0.0028(8)
C33 0.0451(13) 0.0326(11) 0.0401(12) -0.0063(9) 0.0124(10) -0.0122(10)
B1 0.0180(9) 0.0256(10) 0.0243(10) 0.0062(8) 0.0074(8) 0.0030(8)
C13 0.0204(10) 0.0607(15) 0.0351(11) 0.0234(10) 0.0050(8) -0.0041(9)
C9 0.0390(12) 0.0399(12) 0.0495(13) 0.0163(10) 0.0201(10) 0.0150(10)
C22 0.0285(11) 0.0495(13) 0.0371(11) -0.0021(10) 0.0052(9) -0.0108(10)
C10 0.0522(14) 0.0227(10) 0.0526(14) 0.0048(9) 0.0284(11) 0.0065(9)
C21 0.0216(10) 0.0688(16) 0.0374(12) -0.0139(11) 0.0092(9) -0.0040(10)
C16 0.0257(12) 0.141(3) 0.0286(12) -0.0121(15) 0.0073(9) -0.0362(15)
C12 0.0336(13) 0.122(3) 0.0360(13) 0.0408(15) -0.0107(10) -0.0430(15)
C17B 0.0189(14) 0.0260(16) 0.0233(14) 0.0042(12) 0.0037(11) -0.0015(12)
C17A 0.020(2) 0.030(2) 0.020(2) 0.0001(18) 0.0058(17) -0.0033(18)
C15B 0.0175(15) 0.0305(19) 0.0368(19) 0.0022(15) 0.0077(13) -0.0011(14)
C15A 0.023(3) 0.040(3) 0.032(3) 0.001(2) 0.011(2) -0.010(2)
C14B 0.0247(17) 0.0314(19) 0.0300(19) 0.0044(16) 0.0100(17) -0.0048(15)
C14A 0.024(3) 0.037(3) 0.030(3) 0.000(2) 0.013(2) -0.005(2)

loop_
_atom_type_symbol
_atom_type_description
_atom_type_scat_dispersion_real
_atom_type_scat_dispersion_imag
_atom_type_scat_source
C C 0.0181 0.0091 'International Tables Vol C Tables 4.2.6.8 and 6.1.1.4'
H H 0.0000 0.0000 'International Tables Vol C Tables 4.2.6.8 and 6.1.1.4'
B B 0.0090 0.0039 'International Tables Vol C Tables 4.2.6.8 and 6.1.1.4'
Fe Fe -1.1336 3.1974 'International Tables Vol C Tables 4.2.6.8 and 6.1.1.4'
N N 0.0311 0.0180 'International Tables Vol C Tables 4.2.6.8 and 6.1.1.4'
O O 0.0492 0.0322 'International Tables Vol C Tables 4.2.6.8 and 6.1.1.4'
P P 0.2955 0.4335 'International Tables Vol C Tables 4.2.6.8 and 6.1.1.4'

loop_
_exptl_crystal_face_index_h
_exptl_crystal_face_index_k
_exptl_crystal_face_index_l
_exptl_crystal_face_perp_dist
0 -6 -10 0.0154
7 -1 -3 0.0508
-1 -11 6 0.0093
1 7 9 0.0262
0 8 -9 0.0361
-7 1 3 0.0701
1 -6 -10 0.0118

loop_
_geom_angle_atom_site_label_1
_geom_angle_atom_site_label_2
_geom_angle_atom_site_label_3
_geom_angle
_geom_angle_site_symmetry_1
_geom_angle_site_symmetry_3
_geom_angle_publ_flag
P2 Fe1 O1 99.17(3) . . ?
P1 Fe1 P2 157.06(2) . . ?
P1 Fe1 O1 98.07(3) . . ?
N1 Fe1 P2 81.77(5) . . ?
N1 Fe1 P1 81.91(5) . . ?
N1 Fe1 O1 94.44(5) . . ?
N1 Fe1 C39 174.74(7) . . ?
C39 Fe1 P2 99.58(5) . . ?
C39 Fe1 P1 98.14(5) . . ?
C39 Fe1 O1 80.33(6) . . ?
C19 P2 Fe1 115.94(6) . . ?
C25 P2 Fe1 126.57(6) . . ?
C25 P2 C19 102.22(8) . . ?
C18 P2 Fe1 102.80(6) . . ?
C18 P2 C19 102.34(9) . . ?
C18 P2 C25 103.91(8) . . ?
C6 P1 Fe1 130.52(6) . . ?
C6 P1 C5 102.53(8) . . ?
C6 P1 C12 105.42(11) . . ?
C5 P1 Fe1 103.20(7) . . ?
C5 P1 C12 104.47(15) . . ?
C12 P1 Fe1 107.99(7) . . ?
C31 O1 Fe1 146.29(11) . . ?
C31 O1 B1 106.13(14) . . ?
B1 O1 Fe1 104.31(11) . . ?
C36 O2 B1 105.81(15) . . ?
C1 N1 Fe1 126.04(13) . . ?
C4 N1 Fe1 126.88(12) . . ?
C4 N1 C1 107.06(15) . . ?
P2 C19 H19 107.3 . . ?
C24 C19 P2 112.18(13) . . ?
C24 C19 H19 107.3 . . ?
C24 C19 C20 110.16(16) . . ?
C20 C19 P2 112.35(13) . . ?
C20 C19 H19 107.3 . . ?
C38 C39 Fe1 119.81(13) . . ?
C38 C39 C40 118.19(16) . . ?
C40 C39 Fe1 121.99(13) . . ?
C39 C38 C37 123.48(17) . . ?
C39 C38 B1 115.05(16) . . ?
B1 C38 C37 121.38(17) . . ?
N1 C1 C5 117.28(16) . . ?
C2 C1 N1 109.44(17) . . ?
C2 C1 C5 133.19(17) . . ?
N1 C4 C18 117.38(15) . . ?
C3 C4 N1 109.40(16) . . ?
C3 C4 C18 133.11(17) . . ?
O1 C31 C36 108.70(16) . . ?
C32 C31 O1 128.24(17) . . ?
C32 C31 C36 123.06(18) . . ?
O2 C36 C31 109.85(16) . . ?
O2 C36 C35 128.55(18) . . ?
C35 C36 C31 121.59(19) . . ?
C39 C40 H40A 109.5 . . ?
C39 C40 H40B 109.5 . . ?
C39 C40 H40C 109.5 . . ?
H40A C40 H40B 109.5 . . ?
H40A C40 H40C 109.5 . . ?
H40B C40 H40C 109.5 . . ?
C4 C3 H3 126.4 . . ?
C4 C3 C2 107.22(17) . . ?
C2 C3 H3 126.4 . . ?
H7A C7 H7B 108.1 . . ?
C6 C7 H7A 109.6 . . ?
C6 C7 H7B 109.6 . . ?
C8 C7 H7A 109.6 . . ?
C8 C7 H7B 109.6 . . ?
C8 C7 C6 110.40(16) . . ?
P1 C6 H6 107.5 . . ?
C7 C6 P1 111.17(12) . . ?
C7 C6 H6 107.5 . . ?
C11 C6 P1 113.66(13) . . ?
C11 C6 C7 109.12(16) . . ?
C11 C6 H6 107.5 . . ?
P2 C25 H25 107.0 . . ?
C26 C25 P2 111.07(13) . . ?
C26 C25 H25 107.0 . . ?
C26 C25 C30 110.39(16) . . ?
C30 C25 P2 114.04(13) . . ?
C30 C25 H25 107.0 . . ?
P2 C18 H18A 110.2 . . ?
P2 C18 H18B 110.2 . . ?
C4 C18 P2 107.64(12) . . ?
C4 C18 H18A 110.2 . . ?
C4 C18 H18B 110.2 . . ?
H18A C18 H18B 108.5 . . ?
C1 C2 C3 106.87(17) . . ?
C1 C2 H2 126.6 . . ?
C3 C2 H2 126.6 . . ?
C36 C35 H35 121.9 . . ?
C36 C35 C34 116.1(2) . . ?
C34 C35 H35 121.9 . . ?
C31 C32 H32 122.3 . . ?
C31 C32 C33 115.5(2) . . ?
C33 C32 H32 122.3 . . ?
C19 C24 H24A 109.4 . . ?
C19 C24 H24B 109.4 . . ?
C19 C24 C23 111.39(17) . . ?
H24A C24 H24B 108.0 . . ?
C23 C24 H24A 109.4 . . ?
C23 C24 H24B 109.4 . . ?
C38 C37 H37A 109.5 . . ?
C38 C37 H37B 109.5 . . ?
C38 C37 H37C 109.5 . . ?
H37A C37 H37B 109.5 . . ?
H37A C37 H37C 109.5 . . ?
H37B C37 H37C 109.5 . . ?
C7 C8 H8A 109.2 . . ?
C7 C8 H8B 109.2 . . ?
H8A C8 H8B 107.9 . . ?
C9 C8 C7 111.88(18) . . ?
C9 C8 H8A 109.2 . . ?
C9 C8 H8B 109.2 . . ?
C6 C11 H11A 109.5 . . ?
C6 C11 H11B 109.5 . . ?
H11A C11 H11B 108.1 . . ?
C10 C11 C6 110.88(17) . . ?
C10 C11 H11A 109.5 . . ?
C10 C11 H11B 109.5 . . ?
C25 C26 H26A 109.3 . . ?
C25 C26 H26B 109.3 . . ?
C25 C26 C27 111.73(17) . . ?
H26A C26 H26B 107.9 . . ?
C27 C26 H26A 109.3 . . ?
C27 C26 H26B 109.3 . . ?
P1 C5 H5A 110.3 . . ?
P1 C5 H5B 110.3 . . ?
C1 C5 P1 107.19(13) . . ?
C1 C5 H5A 110.3 . . ?
C1 C5 H5B 110.3 . . ?
H5A C5 H5B 108.5 . . ?
C19 C20 H20A 109.5 . . ?
C19 C20 H20B 109.5 . . ?
H20A C20 H20B 108.1 . . ?
C21 C20 C19 110.59(17) . . ?
C21 C20 H20A 109.5 . . ?
C21 C20 H20B 109.5 . . ?
C26 C27 H27A 109.3 . . ?
C26 C27 H27B 109.3 . . ?
H27A C27 H27B 107.9 . . ?
C28 C27 C26 111.67(18) . . ?
C28 C27 H27A 109.3 . . ?
C28 C27 H27B 109.3 . . ?
C24 C23 H23A 109.4 . . ?
C24 C23 H23B 109.4 . . ?
H23A C23 H23B 108.0 . . ?
C22 C23 C24 110.98(18) . . ?
C22 C23 H23A 109.4 . . ?
C22 C23 H23B 109.4 . . ?
H29A C29 H29B 108.0 . . ?
C28 C29 H29A 109.4 . . ?
C28 C29 H29B 109.4 . . ?
C28 C29 C30 111.31(17) . . ?
C30 C29 H29A 109.4 . . ?
C30 C29 H29B 109.4 . . ?
C27 C28 H28A 109.5 . . ?
C27 C28 H28B 109.5 . . ?
C29 C28 C27 110.89(17) . . ?
C29 C28 H28A 109.5 . . ?
C29 C28 H28B 109.5 . . ?
H28A C28 H28B 108.0 . . ?
C35 C34 H34 119.0 . . ?
C35 C34 C33 122.0(2) . . ?
C33 C34 H34 119.0 . . ?
C25 C30 H30A 109.4 . . ?
C25 C30 H30B 109.4 . . ?
C29 C30 C25 111.08(16) . . ?
C29 C30 H30A 109.4 . . ?
C29 C30 H30B 109.4 . . ?
H30A C30 H30B 108.0 . . ?
C32 C33 H33 119.1 . . ?
C34 C33 C32 121.8(2) . . ?
C34 C33 H33 119.1 . . ?
O1 B1 C38 119.99(16) . . ?
O2 B1 O1 109.38(16) . . ?
O2 B1 C38 130.51(17) . . ?
H13C C13 H13D 108.4 . . ?
H13A C13 H13B 107.2 . . ?
C12 C13 H13C 110.1 . . ?
C12 C13 H13D 110.1 . . ?
C12 C13 H13A 108.0 . . ?
C12 C13 H13B 108.0 . . ?
C12 C13 C14B 108.2(2) . . ?
C14B C13 H13C 110.1 . . ?
C14B C13 H13D 110.1 . . ?
C14A C13 H13A 108.0 . . ?
C14A C13 H13B 108.0 . . ?
C14A C13 C12 117.2(3) . . ?
C8 C9 H9A 109.4 . . ?
C8 C9 H9B 109.4 . . ?
H9A C9 H9B 108.0 . . ?
C10 C9 C8 111.23(18) . . ?
C10 C9 H9A 109.4 . . ?
C10 C9 H9B 109.4 . . ?
C23 C22 H22A 109.4 . . ?
C23 C22 H22B 109.4 . . ?
C23 C22 C21 111.16(18) . . ?
H22A C22 H22B 108.0 . . ?
C21 C22 H22A 109.4 . . ?
C21 C22 H22B 109.4 . . ?
C11 C10 H10A 109.3 . . ?
C11 C10 H10B 109.3 . . ?
C9 C10 C11 111.79(17) . . ?
C9 C10 H10A 109.3 . . ?
C9 C10 H10B 109.3 . . ?
H10A C10 H10B 107.9 . . ?
C20 C21 H21A 109.4 . . ?
C20 C21 H21B 109.4 . . ?
C22 C21 C20 111.07(19) . . ?
C22 C21 H21A 109.4 . . ?
C22 C21 H21B 109.4 . . ?
H21A C21 H21B 108.0 . . ?
H16A C16 H16B 107.6 . . ?
H16C C16 H16D 107.6 . . ?
C17B C16 H16A 108.6 . . ?
C17B C16 H16B 108.6 . . ?
C17B C16 C15A 114.7(2) . . ?
C17A C16 H16C 108.6 . . ?
C17A C16 H16D 108.6 . . ?
C15B C16 H16C 108.6 . . ?
C15B C16 H16D 108.6 . . ?
C15B C16 C17A 114.7(3) . . ?
C15A C16 H16A 108.6 . . ?
C15A C16 H16B 108.6 . . ?
P1 C12 H12 101.8 . . ?
P1 C12 H12A 94.5 . . ?
C13 C12 P1 117.41(16) . . ?
C13 C12 H12 101.8 . . ?
C13 C12 H12A 94.5 . . ?
C17B C12 P1 112.3(2) . . ?
C17B C12 C13 118.1(2) . . ?
C17B C12 H12 101.8 . . ?
C17A C12 P1 125.6(3) . . ?
C17A C12 C13 115.1(3) . . ?
C17A C12 H12A 94.5 . . ?
C16 C17B H17A 109.9 . . ?
C16 C17B H17B 109.9 . . ?
C12 C17B C16 109.1(2) . . ?
C12 C17B H17A 109.9 . . ?
C12 C17B H17B 109.9 . . ?
H17A C17B H17B 108.3 . . ?
C16 C17A H17C 108.3 . . ?
C16 C17A H17D 108.3 . . ?
C12 C17A C16 116.0(3) . . ?
C12 C17A H17C 108.3 . . ?
C12 C17A H17D 108.3 . . ?
H17C C17A H17D 107.4 . . ?
C16 C15B H15A 110.9 . . ?
C16 C15B H15B 110.9 . . ?
C16 C15B C14B 104.4(3) . . ?
H15A C15B H15B 108.9 . . ?
C14B C15B H15A 110.9 . . ?
C14B C15B H15B 110.9 . . ?
C16 C15A H15C 110.8 . . ?
C16 C15A H15D 110.8 . . ?
H15C C15A H15D 108.9 . . ?
C14A C15A C16 104.6(4) . . ?
C14A C15A H15C 110.8 . . ?
C14A C15A H15D 110.8 . . ?
C13 C14B H14A 109.9 . . ?
C13 C14B H14B 109.9 . . ?
C15B C14B C13 109.1(3) . . ?
C15B C14B H14A 109.9 . . ?
C15B C14B H14B 109.9 . . ?
H14A C14B H14B 108.3 . . ?
C13 C14A H14C 111.0 . . ?
C13 C14A H14D 111.0 . . ?
C15A C14A C13 103.8(4) . . ?
C15A C14A H14C 111.0 . . ?
C15A C14A H14D 111.0 . . ?
H14C C14A H14D 109.0 . . ?

loop_
_geom_bond_atom_site_label_1
_geom_bond_atom_site_label_2
_geom_bond_distance
_geom_bond_site_symmetry_2
_geom_bond_publ_flag
Fe1 P2 2.2879(5) . ?
Fe1 P1 2.2640(5) . ?
Fe1 O1 2.3389(12) . ?
Fe1 N1 1.9459(15) . ?
Fe1 C39 1.9801(18) . ?
P2 C19 1.8558(19) . ?
P2 C25 1.8557(18) . ?
P2 C18 1.8540(18) . ?
P1 C6 1.8430(18) . ?
P1 C5 1.843(2) . ?
P1 C12 1.845(2) . ?
O1 C31 1.380(2) . ?
O1 B1 1.414(2) . ?
O2 C36 1.379(2) . ?
O2 B1 1.403(2) . ?
N1 C1 1.386(2) . ?
N1 C4 1.380(2) . ?
C19 H19 1.0000 . ?
C19 C24 1.530(3) . ?
C19 C20 1.531(3) . ?
C39 C38 1.373(2) . ?
C39 C40 1.513(2) . ?
C38 C37 1.521(3) . ?
C38 B1 1.509(3) . ?
C1 C2 1.374(3) . ?
C1 C5 1.497(3) . ?
C4 C3 1.374(3) . ?
C4 C18 1.499(3) . ?
C31 C36 1.388(3) . ?
C31 C32 1.373(3) . ?
C36 C35 1.385(3) . ?
C40 H40A 0.9800 . ?
C40 H40B 0.9800 . ?
C40 H40C 0.9800 . ?
C3 H3 0.9500 . ?
C3 C2 1.419(3) . ?
C7 H7A 0.9900 . ?
C7 H7B 0.9900 . ?
C7 C6 1.537(3) . ?
C7 C8 1.526(3) . ?
C6 H6 1.0000 . ?
C6 C11 1.530(3) . ?
C25 H25 1.0000 . ?
C25 C26 1.521(3) . ?
C25 C30 1.542(3) . ?
C18 H18A 0.9900 . ?
C18 H18B 0.9900 . ?
C2 H2 0.9500 . ?
C35 H35 0.9500 . ?
C35 C34 1.388(3) . ?
C32 H32 0.9500 . ?
C32 C33 1.402(3) . ?
C24 H24A 0.9900 . ?
C24 H24B 0.9900 . ?
C24 C23 1.538(3) . ?
C37 H37A 0.9800 . ?
C37 H37B 0.9800 . ?
C37 H37C 0.9800 . ?
C8 H8A 0.9900 . ?
C8 H8B 0.9900 . ?
C8 C9 1.518(3) . ?
C11 H11A 0.9900 . ?
C11 H11B 0.9900 . ?
C11 C10 1.528(3) . ?
C26 H26A 0.9900 . ?
C26 H26B 0.9900 . ?
C26 C27 1.530(3) . ?
C5 H5A 0.9900 . ?
C5 H5B 0.9900 . ?
C20 H20A 0.9900 . ?
C20 H20B 0.9900 . ?
C20 C21 1.530(3) . ?
C27 H27A 0.9900 . ?
C27 H27B 0.9900 . ?
C27 C28 1.516(3) . ?
C23 H23A 0.9900 . ?
C23 H23B 0.9900 . ?
C23 C22 1.516(3) . ?
C29 H29A 0.9900 . ?
C29 H29B 0.9900 . ?
C29 C28 1.513(3) . ?
C29 C30 1.530(3) . ?
C28 H28A 0.9900 . ?
C28 H28B 0.9900 . ?
C34 H34 0.9500 . ?
C34 C33 1.388(3) . ?
C30 H30A 0.9900 . ?
C30 H30B 0.9900 . ?
C33 H33 0.9500 . ?
C13 H13C 0.9900 . ?
C13 H13D 0.9900 . ?
C13 H13A 0.9900 . ?
C13 H13B 0.9900 . ?
C13 C12 1.535(3) . ?
C13 C14B 1.610(4) . ?
C13 C14A 1.531(5) . ?
C9 H9A 0.9900 . ?
C9 H9B 0.9900 . ?
C9 C10 1.518(3) . ?
C22 H22A 0.9900 . ?
C22 H22B 0.9900 . ?
C22 C21 1.521(3) . ?
C10 H10A 0.9900 . ?
C10 H10B 0.9900 . ?
C21 H21A 0.9900 . ?
C21 H21B 0.9900 . ?
C16 H16A 0.9900 . ?
C16 H16B 0.9900 . ?
C16 H16C 0.9900 . ?
C16 H16D 0.9900 . ?
C16 C17B 1.599(4) . ?
C16 C17A 1.610(5) . ?
C16 C15B 1.481(4) . ?
C16 C15A 1.754(6) . ?
C12 H12 1.0000 . ?
C12 H12A 1.0000 . ?
C12 C17B 1.432(4) . ?
C12 C17A 1.297(5) . ?
C17B H17A 0.9900 . ?
C17B H17B 0.9900 . ?
C17A H17C 0.9900 . ?
C17A H17D 0.9900 . ?
C15B H15A 0.9900 . ?
C15B H15B 0.9900 . ?
C15B C14B 1.524(5) . ?
C15A H15C 0.9900 . ?
C15A H15D 0.9900 . ?
C15A C14A 1.511(8) . ?
C14B H14A 0.9900 . ?
C14B H14B 0.9900 . ?
C14A H14C 0.9900 . ?
C14A H14D 0.9900 . ?

loop_
_geom_torsion_atom_site_label_1
_geom_torsion_atom_site_label_2
_geom_torsion_atom_site_label_3
_geom_torsion_atom_site_label_4
_geom_torsion
_geom_torsion_site_symmetry_1
_geom_torsion_site_symmetry_2
_geom_torsion_site_symmetry_3
_geom_torsion_site_symmetry_4
_geom_torsion_publ_flag
Fe1 P2 C19 C24 68.02(14) . . . . ?
Fe1 P2 C19 C20 -56.74(16) . . . . ?
Fe1 P2 C25 C26 43.19(16) . . . . ?
Fe1 P2 C25 C30 168.69(12) . . . . ?
Fe1 P2 C18 C4 18.99(13) . . . . ?
Fe1 P1 C6 C7 -44.68(16) . . . . ?
Fe1 P1 C6 C11 78.91(15) . . . . ?
Fe1 P1 C5 C1 -21.25(15) . . . . ?
Fe1 P1 C12 C13 167.4(2) . . . . ?
Fe1 P1 C12 C17B 25.6(3) . . . . ?
Fe1 P1 C12 C17A -28.9(4) . . . . ?
Fe1 O1 C31 C36 155.91(15) . . . . ?
Fe1 O1 C31 C32 -24.1(3) . . . . ?
Fe1 O1 B1 O2 -168.87(12) . . . . ?
Fe1 O1 B1 C38 7.49(19) . . . . ?
Fe1 N1 C1 C2 177.40(13) . . . . ?
Fe1 N1 C1 C5 -5.8(2) . . . . ?
Fe1 N1 C4 C3 -177.74(13) . . . . ?
Fe1 N1 C4 C18 5.5(2) . . . . ?
Fe1 C39 C38 C37 175.49(15) . . . . ?
Fe1 C39 C38 B1 -1.1(2) . . . . ?
P2 C19 C24 C23 177.95(14) . . . . ?
P2 C19 C20 C21 -177.29(16) . . . . ?
P2 C25 C26 C27 -177.96(15) . . . . ?
P2 C25 C30 C29 179.02(14) . . . . ?
P1 C6 C11 C10 177.07(14) . . . . ?
P1 C12 C17B C16 -169.5(2) . . . . ?
P1 C12 C17A C16 143.8(3) . . . . ?
O1 C31 C36 O2 0.0(2) . . . . ?
O1 C31 C36 C35 -179.53(17) . . . . ?
O1 C31 C32 C33 179.55(19) . . . . ?
O2 C36 C35 C34 -179.55(19) . . . . ?
N1 C1 C2 C3 1.0(2) . . . . ?
N1 C1 C5 P1 18.6(2) . . . . ?
N1 C4 C3 C2 -0.1(2) . . . . ?
N1 C4 C18 P2 -17.0(2) . . . . ?
C19 P2 C25 C26 179.09(14) . . . . ?
C19 P2 C25 C30 -55.41(16) . . . . ?
C19 P2 C18 C4 -101.61(13) . . . . ?
C19 C24 C23 C22 55.6(3) . . . . ?
C19 C20 C21 C22 -57.4(3) . . . . ?
C39 C38 B1 O1 -5.3(3) . . . . ?
C39 C38 B1 O2 170.19(18) . . . . ?
C1 N1 C4 C3 0.8(2) . . . . ?
C1 N1 C4 C18 -176.00(16) . . . . ?
C4 N1 C1 C2 -1.1(2) . . . . ?
C4 N1 C1 C5 175.73(17) . . . . ?
C4 C3 C2 C1 -0.6(2) . . . . ?
C31 O1 B1 O2 -3.53(19) . . . . ?
C31 O1 B1 C38 172.82(16) . . . . ?
C31 C36 C35 C34 -0.1(3) . . . . ?
C31 C32 C33 C34 0.1(3) . . . . ?
C36 O2 B1 O1 3.52(19) . . . . ?
C36 O2 B1 C38 -172.32(19) . . . . ?
C36 C31 C32 C33 -0.5(3) . . . . ?
C36 C35 C34 C33 -0.3(3) . . . . ?
C40 C39 C38 C37 -3.4(3) . . . . ?
C40 C39 C38 B1 -179.99(16) . . . . ?
C3 C4 C18 P2 167.22(18) . . . . ?
C7 C6 C11 C10 -58.2(2) . . . . ?
C7 C8 C9 C10 54.1(2) . . . . ?
C6 P1 C5 C1 -158.61(14) . . . . ?
C6 P1 C12 C13 -49.7(3) . . . . ?
C6 P1 C12 C17B 168.5(2) . . . . ?
C6 P1 C12 C17A 114.0(4) . . . . ?
C6 C7 C8 C9 -57.0(2) . . . . ?
C6 C11 C10 C9 56.4(2) . . . . ?
C25 P2 C19 C24 -73.55(15) . . . . ?
C25 P2 C19 C20 161.70(15) . . . . ?
C25 P2 C18 C4 152.28(13) . . . . ?
C25 C26 C27 C28 -55.3(3) . . . . ?
C18 P2 C19 C24 179.04(14) . . . . ?
C18 P2 C19 C20 54.29(16) . . . . ?
C18 P2 C25 C26 -74.71(15) . . . . ?
C18 P2 C25 C30 50.79(16) . . . . ?
C18 C4 C3 C2 175.9(2) . . . . ?
C2 C1 C5 P1 -165.4(2) . . . . ?
C35 C34 C33 C32 0.3(4) . . . . ?
C32 C31 C36 O2 -179.95(18) . . . . ?
C32 C31 C36 C35 0.5(3) . . . . ?
C24 C19 C20 C21 56.9(2) . . . . ?
C24 C23 C22 C21 -55.4(3) . . . . ?
C37 C38 B1 O1 178.09(17) . . . . ?
C37 C38 B1 O2 -6.4(3) . . . . ?
C8 C7 C6 P1 -175.41(14) . . . . ?
C8 C7 C6 C11 58.4(2) . . . . ?
C8 C9 C10 C11 -53.6(2) . . . . ?
C26 C25 C30 C29 -55.1(2) . . . . ?
C26 C27 C28 C29 55.6(3) . . . . ?
C5 P1 C6 C7 75.16(15) . . . . ?
C5 P1 C6 C11 -161.25(14) . . . . ?
C5 P1 C12 C13 58.0(3) . . . . ?
C5 P1 C12 C17B -83.8(3) . . . . ?
C5 P1 C12 C17A -138.3(4) . . . . ?
C5 C1 C2 C3 -175.1(2) . . . . ?
C20 C19 C24 C23 -56.1(2) . . . . ?
C23 C22 C21 C20 56.7(3) . . . . ?
C28 C29 C30 C25 56.4(2) . . . . ?
C30 C25 C26 C27 54.5(2) . . . . ?
C30 C29 C28 C27 -56.4(2) . . . . ?
B1 O1 C31 C36 2.14(19) . . . . ?
B1 O1 C31 C32 -177.9(2) . . . . ?
B1 O2 C36 C31 -2.2(2) . . . . ?
B1 O2 C36 C35 177.3(2) . . . . ?
C13 C12 C17B C16 49.0(4) . . . . ?
C13 C12 C17A C16 -52.1(5) . . . . ?
C16 C15B C14B C13 -68.0(4) . . . . ?
C16 C15A C14A C13 68.3(5) . . . . ?
C12 P1 C6 C7 -175.76(16) . . . . ?
C12 P1 C6 C11 -52.17(18) . . . . ?
C12 P1 C5 C1 91.59(16) . . . . ?
C12 C13 C14B C15B 54.0(4) . . . . ?
C12 C13 C14A C15A -53.1(5) . . . . ?
C17B C16 C15A C14A -32.9(5) . . . . ?
C17A C16 C15B C14B 26.1(4) . . . . ?
C15B C16 C17A C12 35.2(5) . . . . ?
C15A C16 C17B C12 -26.0(4) . . . . ?
C14B C13 C12 P1 173.9(2) . . . . ?
C14B C13 C12 C17A 8.5(5) . . . . ?
C14A C13 C12 P1 -150.9(3) . . . . ?
C14A C13 C12 C17B -11.3(5) . . . . ?

loop_
_exptl_oxdiff_crystal_face_indexfrac_h
_exptl_oxdiff_crystal_face_indexfrac_k
_exptl_oxdiff_crystal_face_indexfrac_l
_exptl_oxdiff_crystal_face_x
_exptl_oxdiff_crystal_face_y
_exptl_oxdiff_crystal_face_z
0.3612 -6.3009 -10.3354 -0.0530 -0.2278 0.9723
6.9457 -1.4507 -3.0067 -0.2327 -0.9672 -0.1015
-0.5984 -10.7047 6.2031 0.9723 -0.2337 -0.0089
1.3077 6.8108 9.1626 -0.0775 0.0205 -0.9968
0.0980 7.7792 -9.2714 -0.9032 0.2165 0.3707
-6.9658 1.1403 2.5010 0.2313 0.9610 0.1512
0.8940 -6.3293 -10.4306 -0.0703 -0.2996 0.9515
